data_4002351
loop_
_publ_author_name
'Kusainova, A.M.'
'Lightfoot, P.'
'Dolgikh, V.A.'
'Zhou, W.-Z.'
'Mosunov, A.V.'
'Stefanovich, S.Yu.'

_publ_section_title
;
 Ferroelectric properties and crystal structure of the layered intergrowth
 phase Bi3 Pb2 Nb2 O11 Cl
;
_journal_name_full 'Chemistry of Materials (1,1989-)'
_journal_page_first 4731
_journal_page_last 4737
_journal_volume 13
_journal_year 2001
_chemical_formula_sum 'Bi3 Cl Nb2 O11 Pb2'
_chemical_name_systematic 'Bi3 Pb2 Nb2 O11 Cl'
_space_group_IT_number 123
_symmetry_space_group_name_Hall '-P 4 2'
_symmetry_space_group_name_H-M 'P 4/m m m'
_cell_angle_alpha 90
_cell_angle_beta 90
_cell_angle_gamma 90
_cell_formula_units_Z 1
_cell_length_a 3.91038
_cell_length_b 3.91038
_cell_length_c 18.8342
_cell_volume 287.995
_citation_journal_id_ASTM CMATEX
_cod_data_source_file Kusainova_CMATEX_2001_1034.cif
_cod_data_source_block Bi3Cl1Nb2O11Pb2
_cod_original_cell_volume 287.9951
_cod_original_formula_sum 'Bi3 Cl1 Nb2 O11 Pb2'
_cod_database_code 4002351

loop_
_symmetry_equiv_pos_as_xyz
x,y,z
-y,x,z
-x,-y,z
y,-x,z
x,-y,-z
y,x,-z
-x,y,-z
-y,-x,-z
-x,-y,-z
y,-x,-z
x,y,-z
-y,x,-z
-x,y,z
-y,-x,z
x,-y,z
y,x,z

loop_
_atom_site_label
_atom_site_type_symbol
_atom_site_fract_x
_atom_site_fract_y
_atom_site_fract_z
_atom_site_occupancy
_atom_site_U_iso_or_equiv
Bi2 Bi+3 0 0 0.26745 0.5 0.0
Bi1 Bi+3 0 0 0 1 0.0
Pb2 Pb+2 0.5 0.5 0.39885 0.5 0.0
Pb1 Pb+2 0 0 0.26745 0.5 0.0
O2 O-2 0 0.5 0.10486 1 0.0
O4 O-2 0 0.5 0.336 1 0.0
O3 O-2 0.5 0.5 0.21487 1 0.0
Nb1 Nb+5 0.5 0.5 0.11898 1 0.0
Bi3 Bi+3 0.5 0.5 0.39885 0.5 0.0
O1 O-2 0.5 0.5 0 1 0.0
Cl1 Cl-1 0 0 0.5 1 0.0
